data_7117706
loop_
_publ_author_name
'C. Lichtenberg'
'L. Viciu'
'M. Vogt'
'R. E. Rodriguez-Lugo'
'M. Adelhardt'
'J. Sutter'
'M. M. Khusniyarov'
'K. Meyer'
'B. de Bruin'
'E. Billd'
'H. Grutzmacher'

_publ_section_title
;
 Low-valent iron: an Fe(I) ate compound as a building block for a linear
 trinuclear Fe cluster
;
_journal_name_full Chem.Commun.
_journal_page_first 13890
_journal_paper_doi 10.1039/C5cc04908C
_journal_volume 51
_journal_year 2015
_chemical_formula_moiety 'C32 H24 Br2 Fe N2, C7 H8'
_chemical_formula_sum 'C39 H32 Br2 Fe N2'
_chemical_formula_weight 744.33
_chemical_name_systematic
;
 ?
;
_chemical_properties_physical 'Air-sensitive, Moisture-sensitive'
_space_group_crystal_system monoclinic
_space_group_IT_number 14
_space_group_name_Hall '-P 2yn'
_space_group_name_H-M_alt 'P 1 21/n 1'
_symmetry_space_group_name_Hall '-P 2yn'
_symmetry_space_group_name_H-M 'P 1 21/n 1'
_atom_sites_solution_hydrogens geom
_audit_creation_date 2015-01-23
_audit_creation_method
;
Olex2 1.2
(compiled 2015.01.19 svn.r3143 for OlexSys, GUI svn.r4992)
;
_audit_update_record
;
2015-06-01 deposited with the CCDC.
2015-07-23 downloaded from the CCDC.
;
_cell_angle_alpha 90
_cell_angle_beta 107.5140(10)
_cell_angle_gamma 90
_cell_formula_units_Z 4
_cell_length_a 13.1652(10)
_cell_length_b 12.2178(9)
_cell_length_c 20.8109(16)
_cell_measurement_temperature 100(2)
_cell_volume 3192.3(4)
_computing_molecular_graphics 'Olex2 (Dolomanov et al., 2009)'
_computing_publication_material 'Olex2 (Dolomanov et al., 2009)'
_computing_structure_refinement 'ShelXL (Sheldrick, 2008)'
_diffrn_ambient_temperature 100(2)
_diffrn_measured_fraction_theta_full 0.999
_diffrn_measured_fraction_theta_max 0.952
_diffrn_measurement_device_type 'Bruker SMART APEX'
_diffrn_radiation_type MoK\a
_diffrn_radiation_wavelength 0.71073
_diffrn_reflns_av_R_equivalents 0.0379
_diffrn_reflns_av_unetI/netI 0.0394
_diffrn_reflns_laue_measured_fraction_full 0.999
_diffrn_reflns_laue_measured_fraction_max 0.952
_diffrn_reflns_limit_h_max 18
_diffrn_reflns_limit_h_min -17
_diffrn_reflns_limit_k_max 16
_diffrn_reflns_limit_k_min -17
_diffrn_reflns_limit_l_max 28
_diffrn_reflns_limit_l_min -29
_diffrn_reflns_number 35088
_diffrn_reflns_point_group_measured_fraction_full 0.999
_diffrn_reflns_point_group_measured_fraction_max 0.952
_diffrn_reflns_theta_full 25.242
_diffrn_reflns_theta_max 30.473
_diffrn_reflns_theta_min 1.957
_exptl_absorpt_coefficient_mu 3.007
_exptl_absorpt_correction_T_max 0.5708
_exptl_absorpt_correction_T_min 0.4759
_exptl_absorpt_correction_type empirical
_exptl_absorpt_process_details 'SADABS - Bruker area detector scaling and absorption correction - V2.10'
_exptl_crystal_colour green
_exptl_crystal_colour_primary green
_exptl_crystal_density_diffrn 1.549
_exptl_crystal_description needle
_exptl_crystal_F_000 1504
_exptl_crystal_preparation 'Magnetic properties'
_exptl_crystal_size_max 0.29
_exptl_crystal_size_mid 0.25
_exptl_crystal_size_min 0.21
_refine_diff_density_max 1.047
_refine_diff_density_min -0.371
_refine_diff_density_rms 0.098
_refine_ls_extinction_coef .
_refine_ls_extinction_method none
_refine_ls_goodness_of_fit_ref 1.034
_refine_ls_hydrogen_treatment constr
_refine_ls_matrix_type full
_refine_ls_number_parameters 398
_refine_ls_number_reflns 9251
_refine_ls_number_restraints 0
_refine_ls_restrained_S_all 1.034
_refine_ls_R_factor_all 0.0522
_refine_ls_R_factor_gt 0.0363
_refine_ls_shift/su_max 0.003
_refine_ls_shift/su_mean 0.000
_refine_ls_structure_factor_coef Fsqd
_refine_ls_weighting_details 'w=1/[\s^2^(Fo^2^)+(0.0457P)^2^+1.1754P] where P=(Fo^2^+2Fc^2^)/3'
_refine_ls_weighting_scheme calc
_refine_ls_wR_factor_gt 0.0839
_refine_ls_wR_factor_ref 0.0901
_reflns_Friedel_coverage 0.000
_reflns_friedel_fraction_full .
_reflns_friedel_fraction_max .
_reflns_number_gt 7298
_reflns_number_total 9251
_reflns_threshold_expression 'I > 2\s(I)'
_cod_data_source_file c5cc04908c2.cif
_cod_data_source_block Compound1
_cod_database_code 7117706
_shelxl_version_number 2013-4
_shelx_space_group_comment
;
The symmetry employed for this shelxl refinement is uniquely defined
by the following loop, which should always be used as a source of
symmetry information in preference to the above space-group names.
They are only intended as comments.
;
_shelx_estimated_absorpt_t_max 0.571
_shelx_estimated_absorpt_t_min 0.476
_olex2_refinement_description
;
1. Fixed Uiso
 At 1.2 times of:
  All C(H) groups
 At 1.5 times of:
  All C(H,H,H) groups
2.a Ternary CH refined with riding coordinates:
 C1(H1), C16(H16)
2.b Aromatic/amide H refined with riding coordinates:
 C26(H26), C24(H24), C7S(H7S), C23(H23), C4S(H4S), C3S(H3S), C30(H30), C5(H5),
 C12(H12), C6S(H6S), C20(H20), C4(H4), C25(H25), C5S(H5S), C19(H19), C15(H15),
 C8(H8), C29(H29), C28(H28), C11(H11), C27(H27), C14(H14), C13(H13), C9(H9),
 C10(H10), C31(H31), C32(H32)
2.c Idealised Me refined as rotating group:
 C1S(H1SA,H1SB,H1SC)
;
_olex2_submission_special_instructions 'No special instructions were received'

loop_
_space_group_symop_operation_xyz
'x, y, z'
'-x+1/2, y+1/2, -z+1/2'
'-x, -y, -z'
'x-1/2, -y-1/2, z-1/2'

loop_
_atom_site_label
_atom_site_type_symbol
_atom_site_fract_x
_atom_site_fract_y
_atom_site_fract_z
_atom_site_U_iso_or_equiv
_atom_site_adp_type
_atom_site_occupancy
_atom_site_site_symmetry_order
_atom_site_calc_flag
_atom_site_refinement_flags_posn
_atom_site_refinement_flags_adp
_atom_site_refinement_flags_occupancy
_atom_site_disorder_assembly
_atom_site_disorder_group
Br1 Br -0.09081(2) 0.33463(2) 0.83160(2) 0.02138(6) Uani 1 1 d . . . . .
Br2 Br 0.19454(2) 0.33053(2) 0.77451(2) 0.02493(6) Uani 1 1 d . . . . .
Fe1 Fe 0.09488(2) 0.35647(2) 0.85136(2) 0.01504(7) Uani 1 1 d . . . . .
C17 C 0.06705(16) 0.63531(16) 0.82374(10) 0.0166(4) Uani 1 1 d . . . . .
C26 C -0.12211(18) 0.66301(17) 0.79248(12) 0.0231(4) Uani 1 1 d . . . . .
H26 H -0.1868 0.6632 0.8039 0.028 Uiso 1 1 calc R . . . .
N2 N 0.17223(13) 0.49737(13) 0.90290(8) 0.0166(3) Uani 1 1 d . . . . .
N1 N 0.16954(14) 0.29380(14) 0.94851(8) 0.0176(3) Uani 1 1 d . . . . .
C18 C -0.02666(17) 0.63796(16) 0.84207(10) 0.0183(4) Uani 1 1 d . . . . .
C24 C -0.03093(19) 0.68589(17) 0.70987(11) 0.0234(5) Uani 1 1 d . . . . .
H24 H -0.0323 0.7027 0.6650 0.028 Uiso 1 1 calc R . . . .
C7S C 0.48069(17) 0.55934(18) 0.87503(12) 0.0252(5) Uani 1 1 d . . . . .
H7S H 0.4190 0.5754 0.8880 0.030 Uiso 1 1 calc R . . . .
C1S C 0.4893(2) 0.3760(2) 0.93185(12) 0.0295(5) Uani 1 1 d . . . . .
H1SA H 0.4790 0.4099 0.9721 0.044 Uiso 1 1 calc GR . . . .
H1SB H 0.5397 0.3151 0.9453 0.044 Uiso 1 1 calc GR . . . .
H1SC H 0.4209 0.3485 0.9029 0.044 Uiso 1 1 calc GR . . . .
C23 C 0.06437(17) 0.65985(16) 0.75761(11) 0.0194(4) Uani 1 1 d . . . . .
H23 H 0.1283 0.6586 0.7454 0.023 Uiso 1 1 calc R . . . .
C2S C 0.53284(17) 0.46002(17) 0.89372(10) 0.0204(4) Uani 1 1 d . . . . .
C4S C 0.66088(17) 0.51485(18) 0.83787(11) 0.0236(4) Uani 1 1 d . . . . .
H4S H 0.7230 0.4994 0.8253 0.028 Uiso 1 1 calc R . . . .
C1 C 0.15185(17) 0.18196(16) 0.97250(10) 0.0174(4) Uani 1 1 d . . . . .
H1 H 0.0822 0.1845 0.9825 0.021 Uiso 1 1 calc R . . . .
C3S C 0.62370(17) 0.43919(17) 0.87521(10) 0.0202(4) Uani 1 1 d . . . . .
H3S H 0.6610 0.3723 0.8882 0.024 Uiso 1 1 calc R . . . .
C30 C 0.28516(17) 0.76944(17) 0.93249(11) 0.0205(4) Uani 1 1 d . . . . .
H30 H 0.3240 0.7636 0.9008 0.025 Uiso 1 1 calc R . . . .
C22 C 0.20165(16) 0.69862(16) 0.92878(10) 0.0171(4) Uani 1 1 d . . . . .
C5 C 0.37999(18) 0.14348(18) 0.98081(12) 0.0245(5) Uani 1 1 d . . . . .
H5 H 0.4511 0.1690 0.9902 0.029 Uiso 1 1 calc R . . . .
C6 C 0.34057(17) 0.13054(16) 1.03876(11) 0.0205(4) Uani 1 1 d . . . . .
C16 C 0.17263(16) 0.61010(16) 0.87505(10) 0.0164(4) Uani 1 1 d . . . . .
H16 H 0.2279 0.6114 0.8510 0.020 Uiso 1 1 calc R . . . .
C12 C 0.41452(19) 0.09962(18) 1.10088(12) 0.0263(5) Uani 1 1 d . . . . .
H12 H 0.4874 0.0906 1.1037 0.032 Uiso 1 1 calc R . . . .
C2 C 0.13858(17) 0.10078(16) 0.91578(10) 0.0192(4) Uani 1 1 d . . . . .
C6S C 0.51729(18) 0.63465(19) 0.83800(12) 0.0276(5) Uani 1 1 d . . . . .
H6S H 0.4805 0.7019 0.8255 0.033 Uiso 1 1 calc R . . . .
C21 C 0.14180(16) 0.70864(16) 0.97398(10) 0.0184(4) Uani 1 1 d . . . . .
C20 C 0.04400(18) 0.64669(17) 0.96877(11) 0.0219(4) Uani 1 1 d . . . . .
H20 H 0.0316 0.6257 1.0097 0.026 Uiso 1 1 calc R . . . .
C4 C 0.32794(19) 0.12372(18) 0.91568(12) 0.0253(5) Uani 1 1 d . . . . .
H4 H 0.3657 0.1392 0.8844 0.030 Uiso 1 1 calc R . . . .
C25 C -0.12417(18) 0.68742(18) 0.72744(12) 0.0259(5) Uani 1 1 d . . . . .
H25 H -0.1897 0.7053 0.6947 0.031 Uiso 1 1 calc R . . . .
C5S C 0.60729(19) 0.61296(19) 0.81893(12) 0.0268(5) Uani 1 1 d . . . . .
H5S H 0.6321 0.6648 0.7931 0.032 Uiso 1 1 calc R . . . .
C19 C -0.02934(18) 0.61720(17) 0.91129(11) 0.0217(4) Uani 1 1 d . . . . .
H19 H -0.0896 0.5787 0.9157 0.026 Uiso 1 1 calc R . . . .
C15 C 0.20340(19) 0.12931(18) 1.09426(11) 0.0235(4) Uani 1 1 d . . . . .
H15 H 0.1311 0.1404 1.0923 0.028 Uiso 1 1 calc R . . . .
C8 C 0.04059(18) 0.04648(17) 0.89045(11) 0.0240(4) Uani 1 1 d . . . . .
H8 H -0.0146 0.0587 0.9104 0.029 Uiso 1 1 calc R . . . .
C7 C 0.23494(18) 0.14591(16) 1.03697(10) 0.0194(4) Uani 1 1 d . . . . .
C29 C 0.31254(18) 0.84933(17) 0.98243(12) 0.0246(5) Uani 1 1 d . . . . .
H29 H 0.3681 0.8996 0.9836 0.029 Uiso 1 1 calc R . . . .
C28 C 0.25924(18) 0.85610(17) 1.03051(11) 0.0227(4) Uani 1 1 d . . . . .
H28 H 0.2804 0.9083 1.0658 0.027 Uiso 1 1 calc R . . . .
C3 C 0.21988(18) 0.08112(17) 0.88738(11) 0.0223(4) Uani 1 1 d . . . . .
C11 C 0.1993(2) 0.01304(18) 0.83100(11) 0.0281(5) Uani 1 1 d . . . . .
H11 H 0.2527 0.0027 0.8094 0.034 Uiso 1 1 calc R . . . .
C27 C 0.17479(18) 0.78606(17) 1.02664(11) 0.0231(4) Uani 1 1 d . . . . .
H27 H 0.1386 0.7901 1.0598 0.028 Uiso 1 1 calc R . . . .
C14 C 0.2770(2) 0.09655(18) 1.15433(11) 0.0279(5) Uani 1 1 d . . . . .
H14 H 0.2550 0.0839 1.1932 0.033 Uiso 1 1 calc R . . . .
C13 C 0.3827(2) 0.08242(18) 1.15717(11) 0.0299(5) Uani 1 1 d . . . . .
H13 H 0.4334 0.0607 1.1982 0.036 Uiso 1 1 calc R . . . .
C9 C 0.0241(2) -0.02514(18) 0.83622(11) 0.0299(5) Uani 1 1 d . . . . .
H9 H -0.0412 -0.0639 0.8201 0.036 Uiso 1 1 calc R . . . .
C10 C 0.1027(2) -0.03943(18) 0.80627(11) 0.0311(5) Uani 1 1 d . . . . .
H10 H 0.0905 -0.0859 0.7681 0.037 Uiso 1 1 calc R . . . .
C31 C 0.23382(17) 0.36157(16) 0.98673(10) 0.0187(4) Uani 1 1 d . . . . .
H31 H 0.2785 0.3407 1.0300 0.022 Uiso 1 1 calc R . . . .
C32 C 0.23579(17) 0.47411(16) 0.96079(10) 0.0199(4) Uani 1 1 d . . . . .
H32 H 0.2831 0.5276 0.9866 0.024 Uiso 1 1 calc R . . . .

loop_
_atom_site_aniso_label
_atom_site_aniso_U_11
_atom_site_aniso_U_22
_atom_site_aniso_U_33
_atom_site_aniso_U_23
_atom_site_aniso_U_13
_atom_site_aniso_U_12
Br1 0.01906(11) 0.02491(11) 0.01807(10) 0.00091(8) 0.00239(8) -0.00303(8)
Br2 0.02963(12) 0.02692(12) 0.02135(11) -0.00095(8) 0.01236(9) -0.00287(9)
Fe1 0.01800(14) 0.01369(13) 0.01155(13) 0.00031(10) 0.00158(11) -0.00130(10)
C17 0.0202(10) 0.0097(8) 0.0171(9) -0.0003(7) 0.0012(8) 0.0017(7)
C26 0.0182(10) 0.0200(10) 0.0303(12) -0.0030(9) 0.0061(9) -0.0032(8)
N2 0.0198(8) 0.0120(8) 0.0165(8) 0.0004(6) 0.0034(7) 0.0014(6)
N1 0.0244(9) 0.0128(8) 0.0146(8) 0.0007(6) 0.0044(7) 0.0016(7)
C18 0.0249(10) 0.0117(9) 0.0191(10) -0.0006(7) 0.0076(8) -0.0034(8)
C24 0.0351(12) 0.0178(10) 0.0150(10) 0.0020(8) 0.0041(9) 0.0028(9)
C7S 0.0188(10) 0.0254(11) 0.0288(12) -0.0020(9) 0.0034(9) 0.0032(8)
C1S 0.0325(13) 0.0275(12) 0.0284(12) 0.0058(10) 0.0091(10) -0.0039(10)
C23 0.0225(10) 0.0136(9) 0.0235(10) -0.0012(8) 0.0088(8) -0.0004(7)
C2S 0.0214(10) 0.0210(10) 0.0169(10) -0.0018(8) 0.0026(8) -0.0035(8)
C4S 0.0211(10) 0.0255(11) 0.0239(11) -0.0035(9) 0.0062(9) -0.0021(8)
C1 0.0211(10) 0.0149(9) 0.0157(9) 0.0019(7) 0.0048(8) 0.0006(7)
C3S 0.0215(10) 0.0151(9) 0.0197(10) -0.0027(8) -0.0002(8) 0.0019(8)
C30 0.0193(10) 0.0164(9) 0.0236(10) 0.0026(8) 0.0033(8) 0.0021(8)
C22 0.0181(9) 0.0142(9) 0.0162(9) 0.0030(7) 0.0009(8) 0.0035(7)
C5 0.0215(11) 0.0199(10) 0.0323(12) 0.0038(9) 0.0084(9) -0.0003(8)
C6 0.0246(11) 0.0113(9) 0.0234(11) -0.0006(8) 0.0039(9) -0.0043(8)
C16 0.0192(10) 0.0138(9) 0.0157(9) 0.0022(7) 0.0045(8) 0.0006(7)
C12 0.0252(11) 0.0171(10) 0.0296(12) 0.0001(9) -0.0021(9) -0.0001(8)
C2 0.0279(11) 0.0130(9) 0.0130(9) 0.0013(7) 0.0004(8) 0.0014(8)
C6S 0.0250(12) 0.0186(10) 0.0326(13) 0.0024(9) -0.0015(10) 0.0020(9)
C21 0.0205(10) 0.0125(9) 0.0192(10) 0.0037(7) 0.0013(8) 0.0007(7)
C20 0.0284(11) 0.0193(10) 0.0198(10) 0.0015(8) 0.0101(9) -0.0001(8)
C4 0.0295(12) 0.0221(11) 0.0289(12) 0.0040(9) 0.0157(10) 0.0012(9)
C25 0.0229(11) 0.0220(11) 0.0245(11) -0.0007(9) -0.0055(9) 0.0026(8)
C5S 0.0278(12) 0.0228(11) 0.0257(11) 0.0047(9) 0.0018(9) -0.0059(9)
C19 0.0233(11) 0.0206(10) 0.0233(11) 0.0004(8) 0.0103(9) -0.0025(8)
C15 0.0321(12) 0.0173(10) 0.0213(10) 0.0004(8) 0.0083(9) -0.0005(9)
C8 0.0280(11) 0.0198(10) 0.0209(10) 0.0009(8) 0.0022(9) -0.0006(9)
C7 0.0281(11) 0.0113(9) 0.0169(9) -0.0009(7) 0.0040(8) -0.0006(8)
C29 0.0226(11) 0.0141(10) 0.0317(12) -0.0003(8) 0.0001(9) 0.0004(8)
C28 0.0273(11) 0.0132(9) 0.0205(10) -0.0032(8) -0.0036(9) 0.0024(8)
C3 0.0328(12) 0.0138(9) 0.0202(10) 0.0043(8) 0.0078(9) 0.0007(8)
C11 0.0433(14) 0.0195(11) 0.0231(11) 0.0030(9) 0.0123(10) 0.0038(10)
C27 0.0303(12) 0.0172(10) 0.0198(10) 0.0022(8) 0.0044(9) 0.0045(9)
C14 0.0440(14) 0.0194(11) 0.0176(10) 0.0002(8) 0.0053(10) 0.0001(10)
C13 0.0446(14) 0.0168(10) 0.0193(11) -0.0015(8) -0.0040(10) 0.0003(10)
C9 0.0398(14) 0.0171(10) 0.0238(11) -0.0011(9) -0.0041(10) -0.0065(9)
C10 0.0538(16) 0.0168(10) 0.0188(11) -0.0014(8) 0.0051(10) -0.0020(10)
C31 0.0249(10) 0.0144(9) 0.0135(9) 0.0007(7) 0.0006(8) 0.0012(8)
C32 0.0242(10) 0.0134(9) 0.0180(10) -0.0002(7) -0.0002(8) -0.0005(8)

loop_
_atom_type_symbol
_atom_type_description
_atom_type_scat_dispersion_real
_atom_type_scat_dispersion_imag
_atom_type_scat_source
C C 0.0033 0.0016 'International Tables Vol C Tables 4.2.6.8 and 6.1.1.4'
H H 0.0000 0.0000 'International Tables Vol C Tables 4.2.6.8 and 6.1.1.4'
Br Br -0.2901 2.4595 'International Tables Vol C Tables 4.2.6.8 and 6.1.1.4'
Fe Fe 0.3463 0.8444 'International Tables Vol C Tables 4.2.6.8 and 6.1.1.4'
N N 0.0061 0.0033 'International Tables Vol C Tables 4.2.6.8 and 6.1.1.4'

loop_
_geom_angle_atom_site_label_1
_geom_angle_atom_site_label_2
_geom_angle_atom_site_label_3
_geom_angle
_geom_angle_site_symmetry_1
_geom_angle_site_symmetry_3
Br1 Fe1 Br2 128.197(15) . .
N2 Fe1 Br1 119.53(5) . .
N2 Fe1 Br2 99.82(5) . .
N1 Fe1 Br1 106.53(5) . .
N1 Fe1 Br2 113.87(5) . .
N1 Fe1 N2 78.19(7) . .
C18 C17 C23 120.06(19) . .
C18 C17 C16 120.86(18) . .
C23 C17 C16 119.05(19) . .
C18 C26 H26 119.3 . .
C25 C26 H26 119.3 . .
C25 C26 C18 121.3(2) . .
C16 N2 Fe1 127.53(12) . .
C32 N2 Fe1 112.08(13) . .
C32 N2 C16 119.60(17) . .
C1 N1 Fe1 125.24(13) . .
C31 N1 Fe1 113.10(14) . .
C31 N1 C1 121.66(17) . .
C17 C18 C26 118.32(19) . .
C17 C18 C19 123.1(2) . .
C26 C18 C19 118.6(2) . .
C23 C24 H24 120.0 . .
C25 C24 H24 120.0 . .
C25 C24 C23 119.9(2) . .
C2S C7S H7S 119.6 . .
C6S C7S H7S 119.6 . .
C6S C7S C2S 120.9(2) . .
H1SA C1S H1SB 109.5 . .
H1SA C1S H1SC 109.5 . .
H1SB C1S H1SC 109.5 . .
C2S C1S H1SA 109.5 . .
C2S C1S H1SB 109.5 . .
C2S C1S H1SC 109.5 . .
C17 C23 H23 119.8 . .
C24 C23 C17 120.3(2) . .
C24 C23 H23 119.8 . .
C7S C2S C1S 120.4(2) . .
C3S C2S C7S 118.5(2) . .
C3S C2S C1S 121.1(2) . .
C3S C4S H4S 120.0 . .
C5S C4S H4S 120.0 . .
C5S C4S C3S 120.0(2) . .
N1 C1 H1 106.6 . .
N1 C1 C2 109.38(16) . .
N1 C1 C7 114.60(17) . .
C2 C1 H1 106.6 . .
C2 C1 C7 112.51(16) . .
C7 C1 H1 106.6 . .
C2S C3S C4S 120.8(2) . .
C2S C3S H3S 119.6 . .
C4S C3S H3S 119.6 . .
C22 C30 H30 119.9 . .
C22 C30 C29 120.2(2) . .
C29 C30 H30 119.9 . .
C30 C22 C16 120.40(18) . .
C30 C22 C21 120.38(19) . .
C21 C22 C16 119.22(18) . .
C6 C5 H5 116.0 . .
C4 C5 H5 116.0 . .
C4 C5 C6 127.9(2) . .
C12 C6 C5 117.8(2) . .
C7 C6 C5 124.4(2) . .
C7 C6 C12 117.9(2) . .
C17 C16 C22 110.47(16) . .
C17 C16 H16 107.3 . .
N2 C16 C17 110.66(16) . .
N2 C16 C22 113.57(16) . .
N2 C16 H16 107.3 . .
C22 C16 H16 107.3 . .
C6 C12 H12 119.4 . .
C13 C12 C6 121.1(2) . .
C13 C12 H12 119.4 . .
C8 C2 C1 118.7(2) . .
C3 C2 C1 121.50(19) . .
C3 C2 C8 119.8(2) . .
C7S C6S H6S 119.8 . .
C7S C6S C5S 120.4(2) . .
C5S C6S H6S 119.8 . .
C22 C21 C20 124.22(19) . .
C22 C21 C27 118.35(19) . .
C27 C21 C20 117.4(2) . .
C21 C20 H20 117.1 . .
C19 C20 C21 125.7(2) . .
C19 C20 H20 117.1 . .
C5 C4 H4 116.2 . .
C5 C4 C3 127.5(2) . .
C3 C4 H4 116.2 . .
C26 C25 C24 120.0(2) . .
C26 C25 H25 120.0 . .
C24 C25 H25 120.0 . .
C4S C5S H5S 120.3 . .
C6S C5S C4S 119.4(2) . .
C6S C5S H5S 120.3 . .
C18 C19 H19 116.4 . .
C20 C19 C18 127.1(2) . .
C20 C19 H19 116.4 . .
C7 C15 H15 119.8 . .
C7 C15 C14 120.4(2) . .
C14 C15 H15 119.8 . .
C2 C8 H8 119.9 . .
C9 C8 C2 120.2(2) . .
C9 C8 H8 119.9 . .
C6 C7 C1 120.70(19) . .
C15 C7 C1 118.6(2) . .
C15 C7 C6 120.7(2) . .
C30 C29 H29 119.8 . .
C28 C29 C30 120.5(2) . .
C28 C29 H29 119.8 . .
C29 C28 H28 120.2 . .
C27 C28 C29 119.5(2) . .
C27 C28 H28 120.2 . .
C2 C3 C4 123.2(2) . .
C2 C3 C11 118.7(2) . .
C11 C3 C4 118.0(2) . .
C3 C11 H11 119.5 . .
C10 C11 C3 121.0(2) . .
C10 C11 H11 119.5 . .
C21 C27 H27 119.6 . .
C28 C27 C21 120.8(2) . .
C28 C27 H27 119.6 . .
C15 C14 H14 120.2 . .
C13 C14 C15 119.6(2) . .
C13 C14 H14 120.2 . .
C12 C13 C14 120.3(2) . .
C12 C13 H13 119.9 . .
C14 C13 H13 119.9 . .
C8 C9 H9 120.2 . .
C10 C9 C8 119.6(2) . .
C10 C9 H9 120.2 . .
C11 C10 H10 119.7 . .
C9 C10 C11 120.6(2) . .
C9 C10 H10 119.7 . .
N1 C31 H31 121.4 . .
N1 C31 C32 117.16(18) . .
C32 C31 H31 121.4 . .
N2 C32 C31 118.23(18) . .
N2 C32 H32 120.9 . .
C31 C32 H32 120.9 . .

loop_
_geom_bond_atom_site_label_1
_geom_bond_atom_site_label_2
_geom_bond_distance
_geom_bond_site_symmetry_2
Br1 Fe1 2.3689(4) .
Br2 Fe1 2.3755(4) .
Fe1 N2 2.1199(17) .
Fe1 N1 2.1081(17) .
C17 C18 1.397(3) .
C17 C23 1.399(3) .
C17 C16 1.508(3) .
C26 H26 0.9500 .
C26 C18 1.399(3) .
C26 C25 1.378(3) .
N2 C16 1.495(2) .
N2 C32 1.275(3) .
N1 C1 1.497(2) .
N1 C31 1.276(3) .
C18 C19 1.473(3) .
C24 H24 0.9500 .
C24 C23 1.383(3) .
C24 C25 1.382(3) .
C7S H7S 0.9500 .
C7S C2S 1.391(3) .
C7S C6S 1.377(3) .
C1S H1SA 0.9800 .
C1S H1SB 0.9800 .
C1S H1SC 0.9800 .
C1S C2S 1.512(3) .
C23 H23 0.9500 .
C2S C3S 1.386(3) .
C4S H4S 0.9500 .
C4S C3S 1.388(3) .
C4S C5S 1.387(3) .
C1 H1 1.0000 .
C1 C2 1.511(3) .
C1 C7 1.519(3) .
C3S H3S 0.9500 .
C30 H30 0.9500 .
C30 C22 1.383(3) .
C30 C29 1.392(3) .
C22 C16 1.520(3) .
C22 C21 1.402(3) .
C5 H5 0.9500 .
C5 C6 1.458(3) .
C5 C4 1.344(3) .
C6 C12 1.416(3) .
C6 C7 1.393(3) .
C16 H16 1.0000 .
C12 H12 0.9500 .
C12 C13 1.374(3) .
C2 C8 1.405(3) .
C2 C3 1.391(3) .
C6S H6S 0.9500 .
C6S C5S 1.384(3) .
C21 C20 1.469(3) .
C21 C27 1.413(3) .
C20 H20 0.9500 .
C20 C19 1.341(3) .
C4 H4 0.9500 .
C4 C3 1.462(3) .
C25 H25 0.9500 .
C5S H5S 0.9500 .
C19 H19 0.9500 .
C15 H15 0.9500 .
C15 C7 1.390(3) .
C15 C14 1.390(3) .
C8 H8 0.9500 .
C8 C9 1.392(3) .
C29 H29 0.9500 .
C29 C28 1.387(3) .
C28 H28 0.9500 .
C28 C27 1.386(3) .
C3 C11 1.397(3) .
C11 H11 0.9500 .
C11 C10 1.378(4) .
C27 H27 0.9500 .
C14 H14 0.9500 .
C14 C13 1.386(4) .
C13 H13 0.9500 .
C9 H9 0.9500 .
C9 C10 1.371(4) .
C10 H10 0.9500 .
C31 H31 0.9500 .
C31 C32 1.480(3) .
C32 H32 0.9500 .

loop_
_geom_torsion_atom_site_label_1
_geom_torsion_atom_site_label_2
_geom_torsion_atom_site_label_3
_geom_torsion_atom_site_label_4
_geom_torsion
_geom_torsion_site_symmetry_1
_geom_torsion_site_symmetry_2
_geom_torsion_site_symmetry_3
_geom_torsion_site_symmetry_4
Fe1 N2 C16 C17 35.1(2) . . . .
Fe1 N2 C16 C22 159.97(13) . . . .
Fe1 N2 C32 C31 -9.1(2) . . . .
Fe1 N1 C1 C2 37.3(2) . . . .
Fe1 N1 C1 C7 164.68(14) . . . .
Fe1 N1 C31 C32 7.2(2) . . . .
C17 C18 C19 C20 36.5(3) . . . .
C26 C18 C19 C20 -142.6(2) . . . .
N1 C1 C2 C8 -116.1(2) . . . .
N1 C1 C2 C3 62.3(2) . . . .
N1 C1 C7 C6 -64.6(2) . . . .
N1 C1 C7 C15 114.9(2) . . . .
N1 C31 C32 N2 1.4(3) . . . .
C18 C17 C23 C24 -0.6(3) . . . .
C18 C17 C16 N2 62.4(2) . . . .
C18 C17 C16 C22 -64.2(2) . . . .
C18 C26 C25 C24 1.0(3) . . . .
C7S C2S C3S C4S -1.1(3) . . . .
C7S C6S C5S C4S -0.5(3) . . . .
C1S C2S C3S C4S 177.4(2) . . . .
C23 C17 C18 C26 1.5(3) . . . .
C23 C17 C18 C19 -177.60(18) . . . .
C23 C17 C16 N2 -119.74(19) . . . .
C23 C17 C16 C22 113.6(2) . . . .
C23 C24 C25 C26 0.0(3) . . . .
C2S C7S C6S C5S -0.3(3) . . . .
C1 N1 C31 C32 -172.93(18) . . . .
C1 C2 C8 C9 177.13(19) . . . .
C1 C2 C3 C4 9.2(3) . . . .
C1 C2 C3 C11 -174.01(19) . . . .
C3S C4S C5S C6S 0.4(3) . . . .
C30 C22 C16 C17 -110.5(2) . . . .
C30 C22 C16 N2 124.5(2) . . . .
C30 C22 C21 C20 172.03(19) . . . .
C30 C22 C21 C27 -5.5(3) . . . .
C30 C29 C28 C27 -3.1(3) . . . .
C22 C30 C29 C28 2.5(3) . . . .
C22 C21 C20 C19 -34.8(3) . . . .
C22 C21 C27 C28 4.9(3) . . . .
C5 C6 C12 C13 -177.9(2) . . . .
C5 C6 C7 C1 -2.0(3) . . . .
C5 C6 C7 C15 178.4(2) . . . .
C5 C4 C3 C2 30.9(4) . . . .
C5 C4 C3 C11 -145.8(2) . . . .
C6 C5 C4 C3 -2.1(4) . . . .
C6 C12 C13 C14 -0.8(3) . . . .
C16 C17 C18 C26 179.30(18) . . . .
C16 C17 C18 C19 0.2(3) . . . .
C16 C17 C23 C24 -178.43(18) . . . .
C16 N2 C32 C31 -179.65(18) . . . .
C16 C22 C21 C20 -7.1(3) . . . .
C16 C22 C21 C27 175.41(18) . . . .
C12 C6 C7 C1 178.42(18) . . . .
C12 C6 C7 C15 -1.1(3) . . . .
C2 C1 C7 C6 61.1(3) . . . .
C2 C1 C7 C15 -119.3(2) . . . .
C2 C8 C9 C10 -2.2(3) . . . .
C2 C3 C11 C10 -4.0(3) . . . .
C6S C7S C2S C1S -177.4(2) . . . .
C6S C7S C2S C3S 1.1(3) . . . .
C21 C22 C16 C17 68.6(2) . . . .
C21 C22 C16 N2 -56.4(2) . . . .
C21 C20 C19 C18 1.5(4) . . . .
C20 C21 C27 C28 -172.83(19) . . . .
C4 C5 C6 C12 147.5(2) . . . .
C4 C5 C6 C7 -32.1(4) . . . .
C4 C3 C11 C10 172.9(2) . . . .
C25 C26 C18 C17 -1.7(3) . . . .
C25 C26 C18 C19 177.4(2) . . . .
C25 C24 C23 C17 -0.2(3) . . . .
C5S C4S C3S C2S 0.3(3) . . . .
C15 C14 C13 C12 -0.6(3) . . . .
C8 C2 C3 C4 -172.4(2) . . . .
C8 C2 C3 C11 4.3(3) . . . .
C8 C9 C10 C11 2.6(3) . . . .
C7 C1 C2 C8 115.3(2) . . . .
C7 C1 C2 C3 -66.3(3) . . . .
C7 C6 C12 C13 1.7(3) . . . .
C7 C15 C14 C13 1.2(3) . . . .
C29 C30 C22 C16 -179.00(19) . . . .
C29 C30 C22 C21 1.9(3) . . . .
C29 C28 C27 C21 -0.6(3) . . . .
C3 C2 C8 C9 -1.3(3) . . . .
C3 C11 C10 C9 0.6(3) . . . .
C27 C21 C20 C19 142.7(2) . . . .
C14 C15 C7 C1 -179.85(19) . . . .
C14 C15 C7 C6 -0.3(3) . . . .
C31 N1 C1 C2 -142.6(2) . . . .
C31 N1 C1 C7 -15.2(3) . . . .
C32 N2 C16 C17 -156.02(19) . . . .
C32 N2 C16 C22 -31.1(3) . . . .
